data_2232913
loop_
_publ_author_name
'Sakthivel, Karuppusamy'
'Srinivasan, Kannupal'
'Natarajan, Sampath'

_publ_section_title
;
 1-Benzoyl-4-(4-methylphenyl)phthalazine
;
_journal_coeditor_code PV2486
_journal_issue 12
_journal_name_full 'Acta Crystallographica Section E'
_journal_page_first o3497
_journal_paper_doi 10.1107/S1600536811050641
_journal_volume 67
_journal_year 2011
_chemical_formula_iupac 'C22 H16 N2 O'
_chemical_formula_moiety 'C22 H16 N2 O'
_chemical_formula_sum 'C22 H16 N2 O'
_chemical_formula_weight 324.37
_chemical_name_systematic
;
1-benzoyl-4-(4-methylphenyl)phthalazine
;
_space_group_IT_number 14
_symmetry_cell_setting monoclinic
_symmetry_space_group_name_Hall '-P 2ybc'
_symmetry_space_group_name_H-M 'P 1 21/c 1'
_atom_sites_solution_hydrogens geom
_atom_sites_solution_primary direct
_atom_sites_solution_secondary difmap
_audit_creation_method SHELXL-97
_cell_angle_alpha 90.00
_cell_angle_beta 92.4580(10)
_cell_angle_gamma 90.00
_cell_formula_units_Z 4
_cell_length_a 12.4873(2)
_cell_length_b 8.80110(10)
_cell_length_c 15.4425(2)
_cell_measurement_reflns_used 3519
_cell_measurement_temperature 296(2)
_cell_measurement_theta_max 26.57
_cell_measurement_theta_min 1.63
_cell_volume 1695.60(4)
_computing_cell_refinement 'SAINT (Bruker, 2004)'
_computing_data_collection 'APEX2 (Bruker, 2004)'
_computing_data_reduction 'SAINT (Bruker, 2004)'
_computing_molecular_graphics 'ORTEP-3 (Farrugia, 1997)'
_computing_publication_material 'PLATON (Spek, 2009)'
_computing_structure_refinement 'SHELXL97 (Sheldrick, 2008)'
_computing_structure_solution 'SHELXS97 (Sheldrick, 2008)'
_diffrn_ambient_temperature 296(2)
_diffrn_measured_fraction_theta_full 1.000
_diffrn_measured_fraction_theta_max 0.994
_diffrn_measurement_device_type 'Bruker SMART APEX CCD area-detector'
_diffrn_measurement_method '\w scans'
_diffrn_radiation_monochromator graphite
_diffrn_radiation_source 'fine-focus sealed tube'
_diffrn_radiation_type MoK\a
_diffrn_radiation_wavelength 0.71073
_diffrn_reflns_av_R_equivalents 0.0362
_diffrn_reflns_av_sigmaI/netI 0.0177
_diffrn_reflns_limit_h_max 15
_diffrn_reflns_limit_h_min -15
_diffrn_reflns_limit_k_max 11
_diffrn_reflns_limit_k_min -11
_diffrn_reflns_limit_l_max 19
_diffrn_reflns_limit_l_min -19
_diffrn_reflns_number 30411
_diffrn_reflns_theta_full 25.00
_diffrn_reflns_theta_max 26.57
_diffrn_reflns_theta_min 1.63
_diffrn_standards_number 0
_exptl_absorpt_coefficient_mu 0.079
_exptl_absorpt_correction_type none
_exptl_crystal_colour Orange
_exptl_crystal_density_diffrn 1.271
_exptl_crystal_density_method 'not measured'
_exptl_crystal_description Needle
_exptl_crystal_F_000 680
_exptl_crystal_size_max 0.10
_exptl_crystal_size_mid 0.06
_exptl_crystal_size_min 0.04
_refine_diff_density_max 0.202
_refine_diff_density_min -0.217
_refine_ls_extinction_method none
_refine_ls_goodness_of_fit_ref 1.072
_refine_ls_hydrogen_treatment constr
_refine_ls_matrix_type full
_refine_ls_number_parameters 226
_refine_ls_number_reflns 3519
_refine_ls_number_restraints 0
_refine_ls_restrained_S_all 1.072
_refine_ls_R_factor_all 0.0617
_refine_ls_R_factor_gt 0.0442
_refine_ls_shift/su_max 0.003
_refine_ls_shift/su_mean 0.000
_refine_ls_structure_factor_coef Fsqd
_refine_ls_weighting_details 'calc w=1/[\s^2^(Fo^2^)+(0.0546P)^2^+0.4182P] where P=(Fo^2^+2Fc^2^)/3'
_refine_ls_weighting_scheme calc
_refine_ls_wR_factor_gt 0.1174
_refine_ls_wR_factor_ref 0.1295
_reflns_number_gt 2606
_reflns_number_total 3519
_reflns_threshold_expression I>2\s(I)
_cod_data_source_file pv2486.cif
_cod_data_source_block I
_cod_original_sg_symbol_H-M 'P 21/c'
_cod_database_code 2232913
_cod_database_fobs_code 2232913

loop_
_symmetry_equiv_pos_as_xyz
'x, y, z'
'-x, y+1/2, -z+1/2'
'-x, -y, -z'
'x, -y-1/2, z-1/2'

loop_
_atom_site_type_symbol
_atom_site_label
_atom_site_fract_x
_atom_site_fract_y
_atom_site_fract_z
_atom_site_U_iso_or_equiv
_atom_site_adp_type
_atom_site_calc_flag
_atom_site_refinement_flags
_atom_site_occupancy
_atom_site_symmetry_multiplicity
O O1 0.00887(10) 0.14263(15) -0.07710(9) 0.0706(4) Uani d . 1 1
N N1 0.21706(11) 0.03719(15) 0.05410(9) 0.0506(3) Uani d . 1 1
N N2 0.27574(11) 0.07622(15) 0.12807(9) 0.0503(3) Uani d . 1 1
C C8 0.17846(12) 0.30203(17) 0.02488(10) 0.0429(3) Uani d . 1 1
C C1 0.17027(12) 0.14321(17) 0.00642(10) 0.0447(4) Uani d . 1 1
C C2 0.28673(12) 0.22046(18) 0.15030(10) 0.0449(4) Uani d . 1 1
C C3 0.23980(12) 0.34210(17) 0.10025(10) 0.0450(4) Uani d . 1 1
C C4 0.24861(16) 0.49746(19) 0.12311(12) 0.0611(5) Uani d . 1 1
H H4 0.2868 0.5256 0.1736 0.073 Uiso calc R 1 1
C C5 0.20122(17) 0.6061(2) 0.07141(13) 0.0660(5) Uani d . 1 1
H H5 0.2077 0.7079 0.0868 0.079 Uiso calc R 1 1
C C6 0.14337(15) 0.56618(19) -0.00404(12) 0.0607(5) Uani d . 1 1
H H6 0.1127 0.6418 -0.0391 0.073 Uiso calc R 1 1
C C7 0.13101(13) 0.41727(19) -0.02740(11) 0.0521(4) Uani d . 1 1
H H7 0.0914 0.3919 -0.0777 0.063 Uiso calc R 1 1
C C9 0.09674(14) 0.08398(18) -0.06611(10) 0.0503(4) Uani d . 1 1
C C10 0.12936(15) -0.04512(18) -0.12021(10) 0.0540(4) Uani d . 1 1
C C11 0.04861(19) -0.1217(2) -0.16781(12) 0.0716(6) Uani d . 1 1
H H11 -0.0224 -0.0922 -0.1631 0.086 Uiso calc R 1 1
C C12 0.0726(3) -0.2391(3) -0.22112(14) 0.0957(8) Uani d . 1 1
H H12 0.0183 -0.2896 -0.2525 0.115 Uiso calc R 1 1
C C13 0.1773(3) -0.2824(3) -0.22833(14) 0.1016(10) Uani d . 1 1
H H13 0.1936 -0.3623 -0.2649 0.122 Uiso calc R 1 1
C C14 0.2591(2) -0.2087(3) -0.18174(14) 0.0890(8) Uani d . 1 1
H H14 0.3298 -0.2393 -0.1870 0.107 Uiso calc R 1 1
C C15 0.23530(17) -0.0885(2) -0.12707(11) 0.0643(5) Uani d . 1 1
H H15 0.2897 -0.0382 -0.0957 0.077 Uiso calc R 1 1
C C16 0.35062(12) 0.24271(18) 0.23300(10) 0.0478(4) Uani d . 1 1
C C17 0.32650(14) 0.1561(2) 0.30488(11) 0.0541(4) Uani d . 1 1
H H17 0.2690 0.0890 0.3010 0.065 Uiso calc R 1 1
C C18 0.38613(14) 0.1678(2) 0.38175(11) 0.0596(5) Uani d . 1 1
H H18 0.3686 0.1079 0.4287 0.071 Uiso calc R 1 1
C C19 0.47198(14) 0.2676(2) 0.39033(12) 0.0605(5) Uani d . 1 1
C C20 0.49709(15) 0.3524(2) 0.31882(13) 0.0658(5) Uani d . 1 1
H H20 0.5553 0.4183 0.3227 0.079 Uiso calc R 1 1
C C21 0.43727(14) 0.3414(2) 0.24106(12) 0.0606(5) Uani d . 1 1
H H21 0.4554 0.4007 0.1940 0.073 Uiso calc R 1 1
C C22 0.53529(18) 0.2818(3) 0.47533(14) 0.0875(7) Uani d . 1 1
H H22A 0.5060 0.2145 0.5171 0.131 Uiso calc R 1 1
H H22B 0.5314 0.3846 0.4958 0.131 Uiso calc R 1 1
H H22C 0.6088 0.2555 0.4671 0.131 Uiso calc R 1 1

loop_
_atom_site_aniso_label
_atom_site_aniso_U_11
_atom_site_aniso_U_22
_atom_site_aniso_U_33
_atom_site_aniso_U_12
_atom_site_aniso_U_13
_atom_site_aniso_U_23
O1 0.0648(8) 0.0652(8) 0.0797(9) 0.0137(7) -0.0217(7) -0.0093(7)
N1 0.0605(8) 0.0396(7) 0.0507(8) 0.0036(6) -0.0103(6) -0.0013(6)
N2 0.0585(8) 0.0414(7) 0.0500(8) 0.0032(6) -0.0097(6) 0.0009(6)
C8 0.0470(8) 0.0402(8) 0.0417(8) 0.0035(6) 0.0054(6) 0.0015(6)
C1 0.0503(9) 0.0402(8) 0.0433(8) 0.0041(7) -0.0009(7) -0.0005(6)
C2 0.0481(8) 0.0434(8) 0.0433(8) -0.0008(7) 0.0023(6) -0.0004(6)
C3 0.0521(9) 0.0400(8) 0.0431(8) 0.0014(7) 0.0043(7) -0.0006(6)
C4 0.0808(12) 0.0418(9) 0.0604(11) 0.0007(8) -0.0029(9) -0.0081(8)
C5 0.0881(13) 0.0362(9) 0.0740(12) 0.0027(9) 0.0056(10) -0.0027(8)
C6 0.0724(11) 0.0434(9) 0.0666(11) 0.0116(8) 0.0078(9) 0.0124(8)
C7 0.0581(9) 0.0485(9) 0.0497(9) 0.0075(8) 0.0015(7) 0.0061(7)
C9 0.0608(10) 0.0430(8) 0.0463(9) 0.0040(7) -0.0073(7) 0.0026(7)
C10 0.0795(12) 0.0403(8) 0.0413(8) 0.0036(8) -0.0072(8) 0.0037(7)
C11 0.1067(16) 0.0528(10) 0.0531(10) -0.0058(10) -0.0220(10) -0.0002(8)
C12 0.169(3) 0.0557(13) 0.0598(13) 0.0008(15) -0.0239(15) -0.0070(10)
C13 0.211(3) 0.0494(12) 0.0442(11) 0.0230(17) 0.0024(16) -0.0069(9)
C14 0.141(2) 0.0679(13) 0.0594(12) 0.0400(14) 0.0193(13) 0.0068(11)
C15 0.0881(13) 0.0544(10) 0.0504(10) 0.0150(10) 0.0040(9) 0.0048(8)
C16 0.0494(9) 0.0478(9) 0.0460(9) 0.0001(7) -0.0004(7) -0.0040(7)
C17 0.0560(10) 0.0568(10) 0.0495(9) -0.0071(8) -0.0001(7) 0.0006(8)
C18 0.0622(11) 0.0684(12) 0.0479(9) -0.0002(9) -0.0001(8) 0.0006(8)
C19 0.0551(10) 0.0716(12) 0.0541(10) 0.0070(9) -0.0069(8) -0.0126(9)
C20 0.0542(10) 0.0733(13) 0.0690(12) -0.0138(9) -0.0054(9) -0.0104(10)
C21 0.0603(10) 0.0619(11) 0.0596(11) -0.0127(8) 0.0030(8) 0.0014(9)
C22 0.0823(15) 0.1086(18) 0.0694(14) 0.0066(13) -0.0233(11) -0.0172(13)

loop_
_atom_type_symbol
_atom_type_description
_atom_type_scat_dispersion_real
_atom_type_scat_dispersion_imag
_atom_type_scat_source
C C 0.0033 0.0016 'International Tables Vol C Tables 4.2.6.8 and 6.1.1.4'
H H 0.0000 0.0000 'International Tables Vol C Tables 4.2.6.8 and 6.1.1.4'
N N 0.0061 0.0033 'International Tables Vol C Tables 4.2.6.8 and 6.1.1.4'
O O 0.0106 0.0060 'International Tables Vol C Tables 4.2.6.8 and 6.1.1.4'

loop_
_geom_angle_atom_site_label_1
_geom_angle_atom_site_label_2
_geom_angle_atom_site_label_3
_geom_angle
C1 N1 N2 119.87(13)
C2 N2 N1 120.15(13)
C3 C8 C7 119.50(14)
C3 C8 C1 116.16(13)
C7 C8 C1 124.34(15)
N1 C1 C8 123.91(14)
N1 C1 C9 114.40(13)
C8 C1 C9 121.43(13)
N2 C2 C3 122.89(14)
N2 C2 C16 113.28(13)
C3 C2 C16 123.82(14)
C8 C3 C4 118.76(15)
C8 C3 C2 117.00(14)
C4 C3 C2 124.21(15)
C5 C4 C3 120.25(17)
C5 C4 H4 119.9
C3 C4 H4 119.9
C4 C5 C6 120.71(16)
C4 C5 H5 119.6
C6 C5 H5 119.6
C7 C6 C5 120.83(16)
C7 C6 H6 119.6
C5 C6 H6 119.6
C6 C7 C8 119.90(16)
C6 C7 H7 120.0
C8 C7 H7 120.0
O1 C9 C10 121.04(15)
O1 C9 C1 118.19(15)
C10 C9 C1 120.74(14)
C15 C10 C11 119.84(18)
C15 C10 C9 122.84(16)
C11 C10 C9 117.29(17)
C12 C11 C10 120.8(2)
C12 C11 H11 119.6
C10 C11 H11 119.6
C11 C12 C13 119.7(2)
C11 C12 H12 120.1
C13 C12 H12 120.1
C12 C13 C14 120.8(2)
C12 C13 H13 119.6
C14 C13 H13 119.6
C13 C14 C15 119.9(2)
C13 C14 H14 120.0
C15 C14 H14 120.0
C10 C15 C14 119.0(2)
C10 C15 H15 120.5
C14 C15 H15 120.5
C21 C16 C17 117.78(15)
C21 C16 C2 123.07(15)
C17 C16 C2 119.08(14)
C18 C17 C16 121.29(16)
C18 C17 H17 119.4
C16 C17 H17 119.4
C17 C18 C19 121.09(17)
C17 C18 H18 119.5
C19 C18 H18 119.5
C20 C19 C18 117.83(16)
C20 C19 C22 121.52(19)
C18 C19 C22 120.65(19)
C19 C20 C21 121.44(17)
C19 C20 H20 119.3
C21 C20 H20 119.3
C16 C21 C20 120.56(17)
C16 C21 H21 119.7
C20 C21 H21 119.7
C19 C22 H22A 109.5
C19 C22 H22B 109.5
H22A C22 H22B 109.5
C19 C22 H22C 109.5
H22A C22 H22C 109.5
H22B C22 H22C 109.5

loop_
_geom_bond_atom_site_label_1
_geom_bond_atom_site_label_2
_geom_bond_distance
O1 C9 1.2180(19)
N1 C1 1.3105(19)
N1 N2 1.3740(17)
N2 C2 1.321(2)
C8 C3 1.410(2)
C8 C7 1.411(2)
C8 C1 1.429(2)
C1 C9 1.510(2)
C2 C3 1.431(2)
C2 C16 1.489(2)
C3 C4 1.415(2)
C4 C5 1.364(3)
C4 H4 0.9300
C5 C6 1.389(3)
C5 H5 0.9300
C6 C7 1.366(2)
C6 H6 0.9300
C7 H7 0.9300
C9 C10 1.478(2)
C10 C15 1.385(3)
C10 C11 1.396(3)
C11 C12 1.363(3)
C11 H11 0.9300
C12 C13 1.371(4)
C12 H12 0.9300
C13 C14 1.385(4)
C13 H13 0.9300
C14 C15 1.393(3)
C14 H14 0.9300
C15 H15 0.9300
C16 C21 1.389(2)
C16 C17 1.390(2)
C17 C18 1.378(2)
C17 H17 0.9300
C18 C19 1.388(3)
C18 H18 0.9300
C19 C20 1.380(3)
C19 C22 1.508(2)
C20 C21 1.390(2)
C20 H20 0.9300
C21 H21 0.9300
C22 H22A 0.9600
C22 H22B 0.9600
C22 H22C 0.9600

loop_
_geom_hbond_atom_site_label_D
_geom_hbond_atom_site_label_H
_geom_hbond_atom_site_label_A
_geom_hbond_site_symmetry_A
_geom_hbond_distance_DH
_geom_hbond_distance_HA
_geom_hbond_distance_DA
_geom_hbond_angle_DHA
C12 H12 O1 2_544 0.93 2.71 3.400(3) 132
C13 H13 N2 4 0.93 2.73 3.654(3) 170
C20 H20 N2 2_655 0.93 2.61 3.522(2) 166
C6 H6 Cg1 1_565 0.93 2.76 3.549(2) 143

loop_
_geom_torsion_atom_site_label_1
_geom_torsion_atom_site_label_2
_geom_torsion_atom_site_label_3
_geom_torsion_atom_site_label_4
_geom_torsion
C1 N1 N2 C2 -1.3(2)
N2 N1 C1 C8 1.9(2)
N2 N1 C1 C9 -172.33(14)
C3 C8 C1 N1 -1.1(2)
C7 C8 C1 N1 178.05(15)
C3 C8 C1 C9 172.76(14)
C7 C8 C1 C9 -8.1(2)
N1 N2 C2 C3 -0.1(2)
N1 N2 C2 C16 178.77(13)
C7 C8 C3 C4 2.4(2)
C1 C8 C3 C4 -178.43(15)
C7 C8 C3 C2 -179.47(14)
C1 C8 C3 C2 -0.3(2)
N2 C2 C3 C8 0.9(2)
C16 C2 C3 C8 -177.89(14)
N2 C2 C3 C4 178.88(16)
C16 C2 C3 C4 0.1(3)
C8 C3 C4 C5 -2.0(3)
C2 C3 C4 C5 179.96(17)
C3 C4 C5 C6 0.3(3)
C4 C5 C6 C7 1.2(3)
C5 C6 C7 C8 -0.8(3)
C3 C8 C7 C6 -1.0(2)
C1 C8 C7 C6 179.88(16)
N1 C1 C9 O1 134.47(17)
C8 C1 C9 O1 -39.9(2)
N1 C1 C9 C10 -43.5(2)
C8 C1 C9 C10 142.14(16)
O1 C9 C10 C15 161.87(17)
C1 C9 C10 C15 -20.2(2)
O1 C9 C10 C11 -16.1(2)
C1 C9 C10 C11 161.76(15)
C15 C10 C11 C12 0.0(3)
C9 C10 C11 C12 178.10(17)
C10 C11 C12 C13 -0.2(3)
C11 C12 C13 C14 0.3(4)
C12 C13 C14 C15 -0.3(3)
C11 C10 C15 C14 0.0(3)
C9 C10 C15 C14 -177.99(16)
C13 C14 C15 C10 0.2(3)
N2 C2 C16 C21 128.64(18)
C3 C2 C16 C21 -52.5(2)
N2 C2 C16 C17 -48.2(2)
C3 C2 C16 C17 130.66(17)
C21 C16 C17 C18 0.2(3)
C2 C16 C17 C18 177.20(16)
C16 C17 C18 C19 0.5(3)
C17 C18 C19 C20 -1.3(3)
C17 C18 C19 C22 178.72(18)
C18 C19 C20 C21 1.4(3)
C22 C19 C20 C21 -178.63(19)
C17 C16 C21 C20 -0.1(3)
C2 C16 C21 C20 -176.99(16)
C19 C20 C21 C16 -0.7(3)

loop_
_cod_related_entry_id
_cod_related_entry_database
_cod_related_entry_code
1 ChemSpider 30657274
